data_9002644
loop_
_publ_author_name
'Hertweck, B.'
'Giester, G.'
'Libowitzky, E.'

_publ_section_title
;The crystal structures of the low-temperature phases of leonite-type
 compounds, K2Me(SO4)2.4H2O (Me=Mg,Mn,Fe) Sample: K2Fe(SO4)2.4H2O, T = 185 K
;
_journal_name_full 'American Mineralogist'
_journal_page_first 1282
_journal_page_last 1292
_journal_volume 86
_journal_year 2001
_chemical_formula_structural K2Fe(SO4)2*4(H2O)
_chemical_formula_sum 'Fe H8 K2 O12 S2'
_chemical_name_mineral Mereiterite
_space_group_IT_number 14
_symmetry_space_group_name_Hall '-P 2yab'
_symmetry_space_group_name_H-M 'P 1 21/a 1'
_cell_angle_alpha 90
_cell_angle_beta 94.87
_cell_angle_gamma 90
_cell_formula_units_Z 4
_cell_length_a 11.834
_cell_length_b 9.502
_cell_length_c 9.913
_cell_volume 1110.660
_database_code_amcsd 0002733
_diffrn_ambient_temperature 185
_exptl_crystal_density_diffrn 2.382
_cod_original_formula_sum 'K2 Fe S2 O12 H8'
_cod_database_code 9002644

loop_
_space_group_symop_operation_xyz
x,y,z
1/2+x,1/2-y,z
1/2-x,1/2+y,-z
-x,-y,-z

loop_
_atom_site_label
_atom_site_fract_x
_atom_site_fract_y
_atom_site_fract_z
_atom_site_U_iso_or_equiv
_atom_site_type_symbol
_atom_site_attached_hydrogens
K1 0.16871 0.26936 0.23932 0.01460 K 0
K2 0.16905 -0.25715 0.25871 0.01390 K 0
Fe1 0.00000 0.00000 0.00000 0.00840 Fe 0
Fe2 0.00000 0.50000 0.50000 0.00780 Fe 0
S1 0.20725 0.50503 -0.04538 0.00860 S 0
S2 0.21392 -0.00657 -0.48176 0.00790 S 0
O1A -0.15110 0.37250 0.11520 0.01580 O 0
O1B 0.16110 0.37380 -0.10930 0.01730 O 0
O2A 0.14990 0.08990 -0.40000 0.01500 O 0
O2B 0.18190 -0.15290 -0.45660 0.01680 O 0
O3 0.17160 0.01270 0.06710 0.02170 O 0
O4 0.18850 0.50750 0.09770 0.01910 O 0
O5 0.16370 0.51110 0.43660 0.01260 O 0
O6 0.19340 0.02440 0.37370 0.01630 O 0
Ow1A -0.03500 0.33420 0.35720 0.01300 O 0
Ow1B 0.04510 0.33770 -0.35520 0.01340 O 0
Ow2 -0.00600 0.22030 -0.01410 0.01950 O 0
Ow3 0.01390 -0.01210 -0.21410 0.01910 O 0
H1A -0.07000 0.27800 0.39100 0.02600 H 0
H2A -0.07300 0.35200 0.27700 0.03500 H 0
H1B 0.07400 0.26900 -0.38300 0.02100 H 0
H2B 0.08300 0.35600 -0.27800 0.03600 H 0
H3A -0.04700 0.27000 0.02100 0.03100 H 0
H3B 0.04300 0.26700 -0.03900 0.03400 H 0
H4 0.06700 0.00700 -0.26300 0.03500 H 0
H5 -0.04000 -0.01500 -0.26800 0.03200 H 0

loop_
_cod_changelog_entry_id
_cod_changelog_entry_author
_cod_changelog_entry_date
_cod_changelog_entry_text
1
;cod-tools version 3.8.0
Id: cif_guess_AMCSD_atom_types 9581 2023-05-17 12:35:41Z saulius
;
2023-05-18T08:40:26+03:00
;Derived atom types and hydrogen counts
from atom names that follow the AMCSD naming convention
(Wat == water, O-H == hydroxyl).
;

loop_
_cod_related_entry_id
_cod_related_entry_database
_cod_related_entry_code
1 AMCSD 0002733
